data_7153126
loop_
_publ_author_name
'Biswas, Soumen'
'Jaiswal, Pradeep Kumar'
'Singh, Shivendra'
'Mobin, Shaikh M.'
'Samanta, Sampak'

_publ_section_title
;
 l-Proline catalyzed stereoselective synthesis of
 (E)-methyl-\a-indol-2-yl-\b-aryl/alkyl acrylates: easy access to
 substituted carbazoles, \g-carbolines and prenostodione.
;
_journal_issue 41
_journal_name_full 'Organic &amp; biomolecular chemistry'
_journal_page_first 7084
_journal_page_last 7087
_journal_paper_doi 10.1039/c3ob41573b
_journal_volume 11
_journal_year 2013
_chemical_formula_sum 'C19 H14 Br N O3'
_chemical_formula_weight 384.22
_chemical_name_systematic
;
 ?
;
_space_group_IT_number 4
_symmetry_cell_setting monoclinic
_symmetry_space_group_name_Hall 'P 2yb'
_symmetry_space_group_name_H-M 'P 1 21 1'
_atom_sites_solution_hydrogens geom
_atom_sites_solution_primary direct
_atom_sites_solution_secondary difmap
_audit_creation_method SHELXL-97
_cell_angle_alpha 90.00
_cell_angle_beta 103.585(5)
_cell_angle_gamma 90.00
_cell_formula_units_Z 4
_cell_length_a 11.3964(9)
_cell_length_b 7.3357(6)
_cell_length_c 20.4793(7)
_cell_measurement_reflns_used 3273
_cell_measurement_temperature 150(2)
_cell_measurement_theta_max 32.5522
_cell_measurement_theta_min 2.9517
_cell_volume 1664.2(2)
_computing_cell_refinement 'CrysAlis RED, Oxford Diffraction Ltd.,'
_computing_data_collection 'CrysAlis CCD, Oxford Diffraction Ltd.,'
_computing_data_reduction 'CrysAlis RED, Oxford Diffraction Ltd.,'
_computing_molecular_graphics Ortep3
_computing_publication_material Shelx97
_computing_structure_refinement 'SHELXL-97 (Sheldrick, 1997)'
_computing_structure_solution 'SHELXS-97 (Sheldrick, 1997)'
_diffrn_ambient_temperature 150(2)
_diffrn_detector_area_resol_mean 15.9948
_diffrn_measured_fraction_theta_full 0.998
_diffrn_measured_fraction_theta_max 0.998
_diffrn_measurement_device_type 'OXFORD DIFFRACTION SUPER NOVA'
_diffrn_measurement_method \w/q-scan
_diffrn_radiation_monochromator graphite
_diffrn_radiation_source 'Micro-Focus (Mo) X-ray Source'
_diffrn_radiation_type MoK\a
_diffrn_radiation_wavelength 0.71073
_diffrn_reflns_av_R_equivalents 0.0589
_diffrn_reflns_av_sigmaI/netI 0.0673
_diffrn_reflns_limit_h_max 14
_diffrn_reflns_limit_h_min -13
_diffrn_reflns_limit_k_max 8
_diffrn_reflns_limit_k_min -9
_diffrn_reflns_limit_l_max 25
_diffrn_reflns_limit_l_min -26
_diffrn_reflns_number 15880
_diffrn_reflns_theta_full 25.00
_diffrn_reflns_theta_max 27.50
_diffrn_reflns_theta_min 2.96
_exptl_absorpt_coefficient_mu 2.486
_exptl_absorpt_correction_T_max 0.8651
_exptl_absorpt_correction_T_min 0.6918
_exptl_absorpt_correction_type multi-scan
_exptl_absorpt_process_details
;
CrysAlis RED, Oxford Diffraction Ltd.,
Version 1.171.31.7 (release 18-10-2006 CrysAlis171 .NET)
(compiled Oct 18 2006,16:28:17)
Empirical absorption correction using spherical harmonics,
 implemented in SCALE3 ABSPACK scaling algorithm.
;
_exptl_crystal_colour COLORLESS
_exptl_crystal_density_diffrn 1.534
_exptl_crystal_density_method 'not measured'
_exptl_crystal_description BLOCK
_exptl_crystal_F_000 776
_exptl_crystal_size_max 0.16
_exptl_crystal_size_mid 0.08
_exptl_crystal_size_min 0.06
_refine_diff_density_max 0.469
_refine_diff_density_min -0.679
_refine_diff_density_rms 0.072
_refine_ls_abs_structure_details 'Flack H D (1983), Acta Cryst. A39, 876-881'
_refine_ls_abs_structure_Flack 0.43(3)
_refine_ls_extinction_method none
_refine_ls_goodness_of_fit_ref 1.026
_refine_ls_hydrogen_treatment RIDING
_refine_ls_matrix_type full
_refine_ls_number_parameters 436
_refine_ls_number_reflns 7267
_refine_ls_number_restraints 1
_refine_ls_restrained_S_all 1.026
_refine_ls_R_factor_all 0.0988
_refine_ls_R_factor_gt 0.0574
_refine_ls_shift/su_max 0.001
_refine_ls_shift/su_mean 0.000
_refine_ls_structure_factor_coef Fsqd
_refine_ls_weighting_details 'calc w=1/[\s^2^(Fo^2^)+(0.0515P)^2^+1.6072P] where P=(Fo^2^+2Fc^2^)/3'
_refine_ls_weighting_scheme calc
_refine_ls_wR_factor_gt 0.1295
_refine_ls_wR_factor_ref 0.1596
_reflns_number_gt 4574
_reflns_number_total 7267
_reflns_threshold_expression >2sigma(I)
_cod_data_source_file c3ob41573b.txt
_cod_data_source_block ss015
_cod_depositor_comments
;
The following automatic conversions were performed:

'_symmetry_cell_setting' value 'Monoclinic' changed to 'monoclinic'
according to /home/saulius/struct/CIF-dictionaries/cif_core.dic
dictionary named 'cif_core.dic' version 2.4.2 from 2011-04-26.

Automatic conversion script
Id: cif_fix_values 1891 2012-01-12 08:04:46Z andrius 
;
_cod_original_sg_symbol_H-M 'P 21'
_cod_database_code 7153126

loop_
_symmetry_equiv_pos_as_xyz
'x, y, z'
'-x, y+1/2, -z'

loop_
_atom_site_label
_atom_site_type_symbol
_atom_site_fract_x
_atom_site_fract_y
_atom_site_fract_z
_atom_site_U_iso_or_equiv
_atom_site_adp_type
_atom_site_occupancy
_atom_site_symmetry_multiplicity
_atom_site_calc_flag
_atom_site_refinement_flags
Br1 Br 0.62468(6) 0.3752(5) 0.02695(2) 0.0759(3) Uani 1 1 d .
Br2 Br 0.87371(6) 0.8731(3) 0.07769(2) 0.0628(2) Uani 1 1 d .
O1 O 0.3620(3) -0.1317(19) -0.35392(16) 0.0543(11) Uani 1 1 d .
O2 O 0.5474(3) 0.3656(17) -0.44411(14) 0.0501(11) Uani 1 1 d .
O3 O 0.7394(3) 0.376(2) -0.38517(17) 0.0774(16) Uani 1 1 d .
O4 O 1.0280(3) 1.3736(16) -0.23368(16) 0.0552(10) Uani 1 1 d .
O5 O 0.8407(3) 0.8837(15) -0.38765(14) 0.0450(10) Uani 1 1 d .
O6 O 0.6545(4) 0.860(3) -0.36958(19) 0.105(3) Uani 1 1 d .
N1 N 0.3731(7) 0.5250(12) -0.3507(4) 0.0329(18) Uani 1 1 d .
H1 H 0.3968 0.6366 -0.3468 0.039 Uiso 1 1 calc R
N2 N 1.0298(8) 0.7243(11) -0.2462(4) 0.0357(19) Uani 1 1 d .
H2 H 1.0046 0.6134 -0.2507 0.043 Uiso 1 1 calc R
C1 C 0.2527(9) 0.2750(12) -0.3673(4) 0.031(2) Uani 1 1 d .
C2 C 0.1420(10) 0.1778(14) -0.3850(6) 0.040(3) Uani 1 1 d .
H2 H 0.1416 0.0511 -0.3860 0.048 Uiso 1 1 calc R
C3 C 0.0358(12) 0.2739(16) -0.4008(6) 0.049(3) Uani 1 1 d .
H3 H -0.0374 0.2119 -0.4115 0.059 Uiso 1 1 calc R
C4 C 0.0371(10) 0.4639(16) -0.4008(5) 0.041(3) Uani 1 1 d .
H4 H -0.0361 0.5259 -0.4124 0.050 Uiso 1 1 calc R
C5 C 0.1426(11) 0.5639(15) -0.3843(5) 0.039(3) Uani 1 1 d .
H5 H 0.1418 0.6906 -0.3834 0.047 Uiso 1 1 calc R
C6 C 0.2487(9) 0.4678(11) -0.3693(5) 0.027(2) Uani 1 1 d .
C7 C 0.4452(4) 0.3831(16) -0.34069(19) 0.0278(10) Uani 1 1 d .
C8 C 0.3720(9) 0.2183(11) -0.3509(4) 0.0239(19) Uani 1 1 d .
C9 C 0.4216(6) 0.0427(8) -0.3428(3) 0.0364(13) Uani 1 1 d .
H9 H 0.5052 0.0379 -0.3281 0.044 Uiso 1 1 calc R
C10 C 0.5780(4) 0.377(2) -0.3273(2) 0.0398(12) Uani 1 1 d .
C11 C 0.6565(4) 0.372(2) -0.2676(2) 0.0476(13) Uani 1 1 d .
H11 H 0.7366 0.3632 -0.2703 0.057 Uiso 1 1 calc R
C12 C 0.6409(4) 0.376(2) -0.1990(2) 0.0384(11) Uani 1 1 d .
C13 C 0.5306(4) 0.3767(19) -0.1811(2) 0.0386(11) Uani 1 1 d .
H13 H 0.4596 0.3773 -0.2146 0.046 Uiso 1 1 calc R
C14 C 0.5242(4) 0.3760(19) -0.1143(2) 0.0407(11) Uani 1 1 d .
H14 H 0.4498 0.3774 -0.1031 0.049 Uiso 1 1 calc R
C15 C 0.6296(5) 0.373(2) -0.0649(2) 0.0504(14) Uani 1 1 d .
C16 C 0.7403(5) 0.386(2) -0.0802(2) 0.061(2) Uani 1 1 d .
H16 H 0.8102 0.3970 -0.0463 0.073 Uiso 1 1 calc R
C17 C 0.7464(5) 0.383(3) -0.1474(2) 0.0531(17) Uani 1 1 d .
H17 H 0.8212 0.3854 -0.1582 0.064 Uiso 1 1 calc R
C18 C 0.6327(5) 0.385(2) -0.3874(2) 0.0492(18) Uani 1 1 d .
C19 C 0.5898(5) 0.371(3) -0.5059(2) 0.0609(19) Uani 1 1 d .
H19A H 0.6080 0.4949 -0.5154 0.091 Uiso 1 1 calc R
H19B H 0.5281 0.3246 -0.5424 0.091 Uiso 1 1 calc R
H19C H 0.6612 0.2980 -0.5008 0.091 Uiso 1 1 calc R
C20 C 1.1521(9) 0.9685(11) -0.2244(5) 0.030(2) Uani 1 1 d .
C21 C 1.2614(9) 1.0700(14) -0.2074(5) 0.038(2) Uani 1 1 d .
H21 H 1.2615 1.1968 -0.2087 0.045 Uiso 1 1 calc R
C22 C 1.3643(10) 0.9741(14) -0.1895(5) 0.039(2) Uani 1 1 d .
H22 H 1.4375 1.0355 -0.1773 0.047 Uiso 1 1 calc R
C23 C 1.3633(10) 0.7847(15) -0.1888(5) 0.040(2) Uani 1 1 d .
H23 H 1.4361 0.7221 -0.1763 0.048 Uiso 1 1 calc R
C24 C 1.2547(10) 0.6855(13) -0.2065(5) 0.035(2) Uani 1 1 d .
H24 H 1.2548 0.5588 -0.2048 0.042 Uiso 1 1 calc R
C25 C 1.1496(9) 0.7802(12) -0.2260(5) 0.031(2) Uani 1 1 d .
C26 C 0.9578(4) 0.8803(17) -0.25801(18) 0.0284(10) Uani 1 1 d .
C27 C 1.0291(9) 1.0298(12) -0.2464(4) 0.0264(19) Uani 1 1 d .
C28 C 0.9759(6) 1.2059(10) -0.2505(3) 0.0451(16) Uani 1 1 d .
H28 H 0.8926 1.2080 -0.2672 0.054 Uiso 1 1 calc R
C29 C 0.8251(4) 0.881(2) -0.2761(2) 0.0413(13) Uani 1 1 d .
C30 C 0.7571(4) 0.875(2) -0.2307(2) 0.0490(13) Uani 1 1 d .
H30 H 0.6743 0.8718 -0.2490 0.059 Uiso 1 1 calc R
C31 C 0.7916(4) 0.873(2) -0.1572(2) 0.0411(11) Uani 1 1 d .
C32 C 0.7010(5) 0.864(2) -0.1242(2) 0.0536(17) Uani 1 1 d .
H32 H 0.6220 0.8479 -0.1487 0.064 Uiso 1 1 calc R
C33 C 0.7240(5) 0.879(3) -0.0545(3) 0.0635(19) Uani 1 1 d .
H33 H 0.6605 0.8948 -0.0336 0.076 Uiso 1 1 calc R
C34 C 0.8392(5) 0.870(2) -0.0173(2) 0.0434(12) Uani 1 1 d .
C35 C 0.9302(5) 0.874(4) -0.0489(3) 0.100(3) Uani 1 1 d .
H35 H 1.0095 0.8872 -0.0243 0.120 Uiso 1 1 calc R
C36 C 0.9052(5) 0.857(4) -0.1195(3) 0.090(4) Uani 1 1 d .
H36 H 0.9681 0.8353 -0.1403 0.108 Uiso 1 1 calc R
C37 C 0.7615(5) 0.884(2) -0.3487(2) 0.057(2) Uani 1 1 d .
C38 C 0.7889(6) 0.887(3) -0.4595(2) 0.059(2) Uani 1 1 d .
H38A H 0.7631 0.7661 -0.4746 0.088 Uiso 1 1 calc R
H38B H 0.8485 0.9280 -0.4823 0.088 Uiso 1 1 calc R
H38C H 0.7209 0.9678 -0.4691 0.088 Uiso 1 1 calc R

loop_
_atom_site_aniso_label
_atom_site_aniso_U_11
_atom_site_aniso_U_22
_atom_site_aniso_U_33
_atom_site_aniso_U_23
_atom_site_aniso_U_13
_atom_site_aniso_U_12
Br1 0.0602(4) 0.1402(7) 0.0242(2) -0.0013(9) 0.0037(2) -0.0024(12)
Br2 0.0588(4) 0.0991(5) 0.0305(2) 0.0017(9) 0.0105(2) 0.0036(11)
O1 0.039(2) 0.087(3) 0.0380(17) -0.005(6) 0.0119(15) -0.012(6)
O2 0.0296(18) 0.097(3) 0.0226(14) 0.006(4) 0.0040(12) 0.008(5)
O3 0.025(2) 0.172(5) 0.0354(18) -0.019(7) 0.0075(15) -0.021(7)
O4 0.050(2) 0.072(3) 0.0390(17) -0.006(5) 0.0004(16) -0.018(6)
O5 0.0339(19) 0.073(3) 0.0260(14) 0.004(4) 0.0030(13) -0.001(5)
O6 0.022(2) 0.252(9) 0.0346(19) -0.011(7) -0.0046(15) 0.025(8)
N1 0.023(4) 0.044(4) 0.028(4) 0.008(3) -0.001(3) 0.001(4)
N2 0.035(5) 0.036(4) 0.036(4) -0.006(4) 0.009(4) -0.007(4)
C1 0.026(5) 0.050(5) 0.013(4) -0.003(3) 0.001(4) -0.008(4)
C2 0.026(6) 0.046(6) 0.048(7) 0.008(4) 0.010(5) -0.007(5)
C3 0.035(7) 0.065(8) 0.046(7) -0.003(5) 0.007(5) -0.014(5)
C4 0.022(6) 0.068(7) 0.034(6) 0.001(5) 0.006(4) 0.004(5)
C5 0.039(6) 0.055(6) 0.019(5) 0.004(4) -0.001(4) 0.004(5)
C6 0.020(5) 0.028(4) 0.033(5) -0.002(3) 0.009(4) -0.003(4)
C7 0.026(2) 0.034(3) 0.0213(17) -0.003(4) 0.0017(15) -0.007(5)
C8 0.032(5) 0.022(4) 0.020(4) 0.008(3) 0.009(4) 0.003(4)
C9 0.042(4) 0.033(3) 0.031(3) 0.006(2) 0.002(2) 0.002(3)
C10 0.027(2) 0.068(3) 0.0238(19) 0.011(6) 0.0042(17) 0.009(7)
C11 0.025(2) 0.085(4) 0.033(2) 0.005(7) 0.0063(18) 0.009(7)
C12 0.026(2) 0.059(3) 0.028(2) -0.005(6) 0.0007(17) -0.006(6)
C13 0.027(2) 0.057(3) 0.029(2) -0.011(6) 0.0001(17) -0.002(7)
C14 0.036(3) 0.056(3) 0.028(2) -0.010(6) 0.0045(18) -0.001(7)
C15 0.047(3) 0.073(4) 0.027(2) 0.014(7) 0.000(2) 0.004(8)
C16 0.038(3) 0.109(6) 0.029(2) 0.002(7) -0.006(2) -0.012(8)
C17 0.026(3) 0.096(5) 0.034(2) 0.007(7) 0.0003(19) 0.008(7)
C18 0.030(3) 0.085(5) 0.032(2) 0.024(6) 0.0054(19) 0.003(6)
C19 0.048(3) 0.111(5) 0.025(2) 0.015(8) 0.011(2) 0.025(9)
C20 0.030(6) 0.036(5) 0.021(4) -0.008(3) 0.005(4) -0.010(4)
C21 0.021(5) 0.050(5) 0.043(6) 0.008(4) 0.007(4) -0.015(4)
C22 0.025(6) 0.050(6) 0.042(6) -0.004(4) 0.009(5) -0.007(5)
C23 0.021(5) 0.063(7) 0.032(5) -0.004(4) -0.003(4) 0.002(4)
C24 0.035(6) 0.038(5) 0.030(5) 0.006(4) 0.006(4) -0.003(4)
C25 0.020(5) 0.047(5) 0.025(5) -0.010(4) 0.000(4) -0.002(4)
C26 0.027(2) 0.034(3) 0.0231(18) 0.000(4) 0.0033(15) -0.008(5)
C27 0.021(5) 0.030(4) 0.022(4) 0.001(4) -0.007(3) 0.000(4)
C28 0.039(4) 0.057(4) 0.036(3) -0.001(3) 0.000(3) 0.000(3)
C29 0.025(2) 0.069(4) 0.027(2) 0.003(6) -0.0019(17) 0.001(7)
C30 0.020(2) 0.089(4) 0.034(2) -0.001(8) -0.0021(17) 0.002(8)
C31 0.020(2) 0.070(3) 0.031(2) -0.004(7) 0.0019(17) -0.003(7)
C32 0.021(2) 0.094(5) 0.045(3) -0.015(7) 0.006(2) 0.004(7)
C33 0.040(3) 0.112(6) 0.042(3) 0.022(8) 0.018(2) 0.013(9)
C34 0.038(3) 0.056(3) 0.036(2) -0.002(7) 0.009(2) -0.004(7)
C35 0.030(3) 0.237(11) 0.032(3) 0.027(12) 0.002(2) 0.029(13)
C36 0.027(3) 0.218(13) 0.028(3) 0.017(10) 0.013(2) -0.007(11)
C37 0.033(3) 0.104(6) 0.032(2) -0.027(6) 0.004(2) -0.020(7)
C38 0.061(4) 0.086(6) 0.026(2) 0.000(6) 0.003(2) 0.006(8)

loop_
_atom_type_symbol
_atom_type_description
_atom_type_scat_dispersion_real
_atom_type_scat_dispersion_imag
_atom_type_scat_source
C C 0.0033 0.0016 'International Tables Vol C Tables 4.2.6.8 and 6.1.1.4'
H H 0.0000 0.0000 'International Tables Vol C Tables 4.2.6.8 and 6.1.1.4'
N N 0.0061 0.0033 'International Tables Vol C Tables 4.2.6.8 and 6.1.1.4'
O O 0.0106 0.0060 'International Tables Vol C Tables 4.2.6.8 and 6.1.1.4'
Br Br -0.2901 2.4595 'International Tables Vol C Tables 4.2.6.8 and 6.1.1.4'

loop_
_geom_angle_atom_site_label_1
_geom_angle_atom_site_label_2
_geom_angle_atom_site_label_3
_geom_angle
C18 O2 C19 115.4(4)
C37 O5 C38 115.7(4)
C7 N1 C6 110.6(8)
C7 N1 H1 124.7
C6 N1 H1 124.7
C25 N2 C26 107.8(8)
C25 N2 H2 126.1
C26 N2 H2 126.1
C8 C1 C6 109.2(10)
C8 C1 C2 132.3(9)
C6 C1 C2 118.3(11)
C3 C2 C1 118.9(10)
C3 C2 H2 120.5
C1 C2 H2 120.5
C2 C3 C4 120.3(14)
C2 C3 H3 119.8
C4 C3 H3 119.8
C5 C4 C3 122.6(14)
C5 C4 H4 118.7
C3 C4 H4 118.7
C6 C5 C4 117.0(10)
C6 C5 H5 121.5
C4 C5 H5 121.5
C5 C6 C1 122.8(11)
C5 C6 N1 132.1(9)
C1 C6 N1 105.1(10)
N1 C7 C8 108.6(4)
N1 C7 C10 129.2(11)
C8 C7 C10 122.0(11)
C1 C8 C9 130.5(8)
C1 C8 C7 106.4(7)
C9 C8 C7 123.0(8)
C8 C9 O1 129.5(7)
C8 C9 H9 115.3
O1 C9 H9 115.3
C11 C10 C7 127.5(4)
C11 C10 C18 115.7(4)
C7 C10 C18 116.8(4)
C10 C11 C12 132.5(4)
C10 C11 H11 113.8
C12 C11 H11 113.8
C13 C12 C17 118.1(4)
C13 C12 C11 125.2(4)
C17 C12 C11 116.7(4)
C14 C13 C12 121.3(4)
C14 C13 H13 119.3
C12 C13 H13 119.3
C15 C14 C13 119.1(5)
C15 C14 H14 120.5
C13 C14 H14 120.5
C16 C15 C14 121.4(4)
C16 C15 Br1 118.0(4)
C14 C15 Br1 120.3(4)
C15 C16 C17 119.1(5)
C15 C16 H16 120.5
C17 C16 H16 120.5
C16 C17 C12 120.8(5)
C16 C17 H17 119.6
C12 C17 H17 119.6
O3 C18 O2 123.2(5)
O3 C18 C10 125.0(4)
O2 C18 C10 110.5(4)
O2 C19 H19A 109.5
O2 C19 H19B 109.5
H19A C19 H19B 109.5
O2 C19 H19C 109.5
H19A C19 H19C 109.5
H19B C19 H19C 109.5
C25 C20 C21 122.8(12)
C25 C20 C27 106.9(10)
C21 C20 C27 130.2(9)
C22 C21 C20 116.8(9)
C22 C21 H21 121.6
C20 C21 H21 121.6
C21 C22 C23 121.2(12)
C21 C22 H22 119.4
C23 C22 H22 119.4
C22 C23 C24 121.5(12)
C22 C23 H23 119.2
C24 C23 H23 119.2
C25 C24 C23 118.2(9)
C25 C24 H24 120.9
C23 C24 H24 120.9
C24 C25 C20 119.4(11)
C24 C25 N2 132.2(9)
C20 C25 N2 108.3(11)
C27 C26 N2 109.3(4)
C27 C26 C29 125.6(12)
N2 C26 C29 125.0(11)
C26 C27 C28 119.8(8)
C26 C27 C20 107.6(8)
C28 C27 C20 132.3(8)
O4 C28 C27 130.2(7)
O4 C28 H28 114.9
C27 C28 H28 114.9
C30 C29 C26 123.5(4)
C30 C29 C37 117.8(4)
C26 C29 C37 118.7(4)
C29 C30 C31 130.8(4)
C29 C30 H30 114.6
C31 C30 H30 114.6
C36 C31 C32 116.7(5)
C36 C31 C30 125.5(5)
C32 C31 C30 117.4(4)
C31 C32 C33 121.6(5)
C31 C32 H32 119.2
C33 C32 H32 119.2
C34 C33 C32 119.8(5)
C34 C33 H33 120.1
C32 C33 H33 120.1
C35 C34 C33 118.8(5)
C35 C34 Br2 119.8(4)
C33 C34 Br2 121.2(4)
C34 C35 C36 119.9(6)
C34 C35 H35 120.0
C36 C35 H35 120.0
C31 C36 C35 121.0(6)
C31 C36 H36 119.5
C35 C36 H36 119.5
O6 C37 O5 123.8(5)
O6 C37 C29 124.3(6)
O5 C37 C29 110.9(4)
O5 C38 H38A 109.5
O5 C38 H38B 109.5
H38A C38 H38B 109.5
O5 C38 H38C 109.5
H38A C38 H38C 109.5
H38B C38 H38C 109.5

loop_
_geom_bond_atom_site_label_1
_geom_bond_atom_site_label_2
_geom_bond_distance
Br1 C15 1.895(5)
Br2 C34 1.891(4)
O1 C9 1.441(14)
O2 C18 1.336(6)
O2 C19 1.458(5)
O3 C18 1.208(6)
O4 C28 1.374(13)
O5 C37 1.337(6)
O5 C38 1.451(5)
O6 C37 1.207(7)
N1 C7 1.312(13)
N1 C6 1.441(12)
N1 H1 0.8600
N2 C25 1.392(13)
N2 C26 1.395(14)
N2 H2 0.8600
C1 C8 1.386(13)
C1 C6 1.415(6)
C1 C2 1.419(14)
C2 C3 1.372(17)
C2 H2 0.9300
C3 C4 1.394(8)
C3 H3 0.9300
C4 C5 1.381(16)
C4 H4 0.9300
C5 C6 1.371(14)
C5 H5 0.9300
C7 C8 1.456(13)
C7 C10 1.474(6)
C8 C9 1.401(11)
C9 H9 0.9300
C10 C11 1.336(6)
C10 C18 1.505(6)
C11 C12 1.458(6)
C11 H11 0.9300
C12 C13 1.390(6)
C12 C17 1.401(6)
C13 C14 1.386(6)
C13 H13 0.9300
C14 C15 1.377(6)
C14 H14 0.9300
C15 C16 1.372(8)
C16 C17 1.394(7)
C16 H16 0.9300
C17 H17 0.9300
C19 H19A 0.9600
C19 H19B 0.9600
C19 H19C 0.9600
C20 C25 1.383(6)
C20 C21 1.422(13)
C20 C27 1.440(14)
C21 C22 1.343(14)
C21 H21 0.9300
C22 C23 1.389(7)
C22 H22 0.9300
C23 C24 1.408(14)
C23 H23 0.9300
C24 C25 1.361(14)
C24 H24 0.9300
C26 C27 1.352(14)
C26 C29 1.471(6)
C27 C28 1.421(12)
C28 H28 0.9300
C29 C30 1.344(6)
C29 C37 1.493(6)
C30 C31 1.463(6)
C30 H30 0.9300
C31 C36 1.348(8)
C31 C32 1.362(7)
C32 C33 1.392(7)
C32 H32 0.9300
C33 C34 1.356(7)
C33 H33 0.9300
C34 C35 1.347(7)
C35 C36 1.411(8)
C35 H35 0.9300
C36 H36 0.9300
C38 H38A 0.9600
C38 H38B 0.9600
C38 H38C 0.9600

loop_
_geom_torsion_atom_site_label_1
_geom_torsion_atom_site_label_2
_geom_torsion_atom_site_label_3
_geom_torsion_atom_site_label_4
_geom_torsion
C8 C1 C2 C3 -178.1(10)
C6 C1 C2 C3 -2.7(17)
C1 C2 C3 C4 2(2)
C2 C3 C4 C5 -1(2)
C3 C4 C5 C6 1.7(19)
C4 C5 C6 C1 -3.0(17)
C4 C5 C6 N1 179.6(9)
C8 C1 C6 C5 179.9(7)
C2 C1 C6 C5 3.5(19)
C8 C1 C6 N1 -2.1(13)
C2 C1 C6 N1 -178.5(7)
C7 N1 C6 C5 179.7(9)
C7 N1 C6 C1 2.0(11)
C6 N1 C7 C8 -1.1(6)
C6 N1 C7 C10 173.6(5)
C6 C1 C8 C9 179.9(9)
C2 C1 C8 C9 -4.4(16)
C6 C1 C8 C7 1.5(11)
C2 C1 C8 C7 177.2(9)
N1 C7 C8 C1 -0.2(5)
C10 C7 C8 C1 -175.4(5)
N1 C7 C8 C9 -178.8(8)
C10 C7 C8 C9 6.0(9)
C1 C8 C9 O1 5.0(12)
C7 C8 C9 O1 -176.9(5)
N1 C7 C10 C11 94.0(18)
C8 C7 C10 C11 -91.9(18)
N1 C7 C10 C18 -83.3(14)
C8 C7 C10 C18 90.7(13)
C7 C10 C11 C12 -3(3)
C18 C10 C11 C12 174.8(17)
C10 C11 C12 C13 4(3)
C10 C11 C12 C17 -174.9(18)
C17 C12 C13 C14 -3(2)
C11 C12 C13 C14 178.1(15)
C12 C13 C14 C15 -1(2)
C13 C14 C15 C16 5(2)
C13 C14 C15 Br1 179.3(11)
C14 C15 C16 C17 -7(3)
Br1 C15 C16 C17 179.3(13)
C15 C16 C17 C12 3(3)
C13 C12 C17 C16 1(3)
C11 C12 C17 C16 -179.4(16)
C19 O2 C18 O3 -13(2)
C19 O2 C18 C10 180.0(13)
C11 C10 C18 O3 5(3)
C7 C10 C18 O3 -177.6(17)
C11 C10 C18 O2 171.8(15)
C7 C10 C18 O2 -10.6(19)
C25 C20 C21 C22 -3.2(17)
C27 C20 C21 C22 -178.8(10)
C20 C21 C22 C23 1.1(18)
C21 C22 C23 C24 0(2)
C22 C23 C24 C25 1.5(18)
C23 C24 C25 C20 -3.5(16)
C23 C24 C25 N2 180.0(10)
C21 C20 C25 C24 5(2)
C27 C20 C25 C24 -179.0(7)
C21 C20 C25 N2 -178.2(7)
C27 C20 C25 N2 -1.7(14)
C26 N2 C25 C24 177.6(10)
C26 N2 C25 C20 0.8(11)
C25 N2 C26 C27 0.6(6)
C25 N2 C26 C29 -176.0(6)
N2 C26 C27 C28 -175.6(8)
C29 C26 C27 C28 0.9(10)
N2 C26 C27 C20 -1.6(6)
C29 C26 C27 C20 174.9(5)
C25 C20 C27 C26 2.1(11)
C21 C20 C27 C26 178.2(9)
C25 C20 C27 C28 175.0(10)
C21 C20 C27 C28 -8.8(16)
C26 C27 C28 O4 171.7(6)
C20 C27 C28 O4 -0.6(14)
C27 C26 C29 C30 -90.2(18)
N2 C26 C29 C30 85.7(18)
C27 C26 C29 C37 91.0(15)
N2 C26 C29 C37 -93.0(14)
C26 C29 C30 C31 2(3)
C37 C29 C30 C31 -179.2(15)
C29 C30 C31 C36 -7(3)
C29 C30 C31 C32 -179.2(19)
C36 C31 C32 C33 14(3)
C30 C31 C32 C33 -173.8(15)
C31 C32 C33 C34 -12(3)
C32 C33 C34 C35 9(3)
C32 C33 C34 Br2 -175.6(13)
C33 C34 C35 C36 -10(3)
Br2 C34 C35 C36 175.0(19)
C32 C31 C36 C35 -14(3)
C30 C31 C36 C35 174(2)
C34 C35 C36 C31 13(4)
C38 O5 C37 O6 11(3)
C38 O5 C37 C29 180.0(13)
C30 C29 C37 O6 -9(3)
C26 C29 C37 O6 169.5(19)
C30 C29 C37 O5 -178.0(16)
C26 C29 C37 O5 1(2)
